data_7046612
loop_
_publ_author_name
'Rani, Varsha'
'Boda, Manjusha'
'Raju, Saravanan'
'Naresh Patwari, G.'
'Singh, Harkesh B.'
'Butcher, Ray J.'

_publ_section_title
;
 Synthesis and structure of arylselenium(ii) and aryltellurium(ii) cations
 based on rigid 5-tert-butyl-1,3-bis-(N-pentylbenzimidazol-2'-yl)benzenes.
;
_journal_issue 27
_journal_name_full 'Dalton transactions (Cambridge, England : 2003)'
_journal_page_first 9114
_journal_page_last 9127
_journal_paper_doi 10.1039/c8dt01148f
_journal_volume 47
_journal_year 2018
_chemical_formula_sum 'C68 H82 Cl4 Hg N8 Se2'
_chemical_formula_weight 1511.73
_space_group_IT_number 2
_space_group_name_Hall '-P 1'
_space_group_name_H-M_alt 'P -1'
_symmetry_cell_setting triclinic
_symmetry_space_group_name_Hall '-P 1'
_symmetry_space_group_name_H-M 'P -1'
_atom_sites_solution_hydrogens geom
_atom_sites_solution_primary direct
_atom_sites_solution_secondary difmap
_audit_creation_method SHELXL-97
_audit_update_record
;
2017-07-18 deposited with the CCDC.
2018-06-11 downloaded from the CCDC.
;
_cell_angle_alpha 100.170(2)
_cell_angle_beta 105.730(2)
_cell_angle_gamma 99.540(2)
_cell_formula_units_Z 2
_cell_length_a 12.9262(6)
_cell_length_b 13.9179(6)
_cell_length_c 19.7414(9)
_cell_measurement_reflns_used 9912
_cell_measurement_temperature 100(2)
_cell_measurement_theta_max 33.220
_cell_measurement_theta_min 2.364
_cell_volume 3278.2(3)
_computing_cell_refinement 'Bruker Apex 2'
_computing_data_collection 'Bruker Apex 2'
_computing_data_reduction 'Bruker Apex 2'
_computing_molecular_graphics 'Bruker SHELXTL (Sheldrick, 2008)'
_computing_publication_material 'Bruker SHELXTL (Sheldrick, 2008)'
_computing_structure_refinement 'SHELXL-97 (Sheldrick, 2008)'
_computing_structure_solution 'Sir92 (Altomare et al. 1993)'
_diffrn_ambient_temperature 100(2)
_diffrn_measured_fraction_theta_full 0.999
_diffrn_measured_fraction_theta_max 0.994
_diffrn_measurement_device_type 'Bruker Apex 2'
_diffrn_measurement_method '\w scans'
_diffrn_radiation_monochromator graphite
_diffrn_radiation_source 'fine-focus sealed tube'
_diffrn_radiation_type MoK\a
_diffrn_radiation_wavelength 0.71073
_diffrn_reflns_av_R_equivalents 0.0347
_diffrn_reflns_av_sigmaI/netI 0.0433
_diffrn_reflns_limit_h_max 19
_diffrn_reflns_limit_h_min -19
_diffrn_reflns_limit_k_max 21
_diffrn_reflns_limit_k_min -19
_diffrn_reflns_limit_l_max 30
_diffrn_reflns_limit_l_min -27
_diffrn_reflns_number 79433
_diffrn_reflns_theta_full 25.50
_diffrn_reflns_theta_max 33.24
_diffrn_reflns_theta_min 2.08
_exptl_absorpt_coefficient_mu 3.668
_exptl_absorpt_correction_T_max 0.7465
_exptl_absorpt_correction_T_min 0.5843
_exptl_absorpt_correction_type multi-scan
_exptl_absorpt_process_details 'Sadabs (Sheldrick, 1996)'
_exptl_crystal_colour colourless
_exptl_crystal_density_diffrn 1.531
_exptl_crystal_density_method 'not measured'
_exptl_crystal_description block
_exptl_crystal_F_000 1524
_exptl_crystal_size_max 0.220
_exptl_crystal_size_mid 0.150
_exptl_crystal_size_min 0.120
_refine_diff_density_max 1.870
_refine_diff_density_min -0.959
_refine_diff_density_rms 0.129
_refine_ls_extinction_method none
_refine_ls_goodness_of_fit_ref 1.067
_refine_ls_hydrogen_treatment constr
_refine_ls_matrix_type full
_refine_ls_number_parameters 791
_refine_ls_number_reflns 25037
_refine_ls_number_restraints 112
_refine_ls_restrained_S_all 1.067
_refine_ls_R_factor_all 0.0508
_refine_ls_R_factor_gt 0.0336
_refine_ls_shift/su_max 0.007
_refine_ls_shift/su_mean 0.000
_refine_ls_structure_factor_coef Fsqd
_refine_ls_weighting_details 'calc w=1/[\s^2^(Fo^2^)+(0.0226P)^2^+3.1535P] where P=(Fo^2^+2Fc^2^)/3'
_refine_ls_weighting_scheme calc
_refine_ls_wR_factor_gt 0.0631
_refine_ls_wR_factor_ref 0.0684
_reflns_number_gt 20480
_reflns_number_total 25037
_reflns_threshold_expression >2sigma(I)
_cod_data_source_file c8dt01148f2.cif
_cod_data_source_block shelxl_CCDC1
_cod_depositor_comments
;
The following automatic conversions were performed:

'_symmetry_cell_setting' value 'Triclinic' changed to 'triclinic'
according to
/home/data/users/saulius/crontab/automatic-downloads/rss-feeds/RSC/lib/dictionaries/cif_core.dic
dictionary named 'cif_core.dic' version 2.4.2 from 2011-04-26.

Automatic conversion script
Id: cif_fix_values 4973 2017-02-22 13:04:09Z antanas 

 Adding full bibliography for 7046607--7046616.cif.
;
_cod_original_sg_symbol_H-M 'P -1 '
_cod_database_code 7046612

loop_
_symmetry_equiv_pos_as_xyz
'x, y, z'
'-x, -y, -z'

loop_
_atom_site_label
_atom_site_type_symbol
_atom_site_fract_x
_atom_site_fract_y
_atom_site_fract_z
_atom_site_U_iso_or_equiv
_atom_site_adp_type
_atom_site_occupancy
_atom_site_symmetry_multiplicity
_atom_site_calc_flag
_atom_site_refinement_flags
_atom_site_disorder_assembly
_atom_site_disorder_group
Hg Hg 0.008039(6) 0.381497(6) 0.259326(4) 0.01622(2) Uani 1 1 d . . .
Cl1 Cl 0.19399(4) 0.49656(4) 0.30292(3) 0.02325(10) Uani 1 1 d . . .
Cl2 Cl -0.12157(4) 0.48468(4) 0.20503(3) 0.01769(9) Uani 1 1 d . . .
Cl3 Cl -0.02428(4) 0.23354(4) 0.15667(3) 0.02245(10) Uani 1 1 d . . .
Cl4 Cl -0.02245(4) 0.32201(4) 0.36497(2) 0.01745(9) Uani 1 1 d . . .
Se1 Se 0.395066(14) 0.385787(13) 0.390274(10) 0.01194(3) Uani 1 1 d . . .
N1A N 0.38085(12) 0.39839(12) 0.49356(8) 0.0137(3) Uani 1 1 d . . .
N2A N 0.44781(12) 0.37920(12) 0.60533(8) 0.0133(3) Uani 1 1 d . . .
N3A N 0.46241(12) 0.35949(12) 0.30512(8) 0.0126(3) Uani 1 1 d . . .
N4A N 0.60248(12) 0.32103(12) 0.26948(8) 0.0125(3) Uani 1 1 d . . .
C1A C 0.46120(15) 0.37047(13) 0.53869(10) 0.0128(3) Uani 1 1 d . . .
C2A C 0.31034(15) 0.42682(14) 0.53117(10) 0.0133(3) Uani 1 1 d . . .
C3A C 0.21399(15) 0.46058(14) 0.50870(11) 0.0158(4) Uani 1 1 d . . .
H3AA H 0.1859 0.4687 0.4608 0.019 Uiso 1 1 calc R . .
C4A C 0.16140(16) 0.48169(15) 0.56019(11) 0.0185(4) Uani 1 1 d . . .
H4AA H 0.0952 0.5048 0.5472 0.022 Uiso 1 1 calc R . .
C5A C 0.20290(16) 0.46999(14) 0.63083(11) 0.0184(4) Uani 1 1 d . . .
H5AA H 0.1638 0.4854 0.6642 0.022 Uiso 1 1 calc R . .
C6A C 0.29890(15) 0.43681(14) 0.65359(10) 0.0158(4) Uani 1 1 d . . .
H6AA H 0.3268 0.4292 0.7016 0.019 Uiso 1 1 calc R . .
C7A C 0.35247(15) 0.41515(14) 0.60196(10) 0.0138(3) Uani 1 1 d . . .
C8A C 0.51280(16) 0.34898(15) 0.66765(10) 0.0164(4) Uani 1 1 d . . .
H8AA H 0.5011 0.3841 0.7122 0.020 Uiso 1 1 calc R . .
H8AB H 0.5921 0.3688 0.6725 0.020 Uiso 1 1 calc R . .
C9A C 0.48047(17) 0.23587(15) 0.65949(11) 0.0199(4) Uani 1 1 d . . .
H9AA H 0.4025 0.2174 0.6583 0.024 Uiso 1 1 calc R . .
H9AB H 0.4859 0.2013 0.6127 0.024 Uiso 1 1 calc R . .
C10A C 0.55170(18) 0.19890(17) 0.71995(12) 0.0237(4) Uani 1 1 d . . .
H10A H 0.5514 0.2370 0.7672 0.028 Uiso 1 1 calc R . .
H10B H 0.6287 0.2114 0.7186 0.028 Uiso 1 1 calc R . .
C11A C 0.5101(2) 0.08664(18) 0.71306(14) 0.0311(5) Uani 1 1 d . . .
H11A H 0.4375 0.0757 0.7217 0.037 Uiso 1 1 calc R . .
H11B H 0.4994 0.0497 0.6631 0.037 Uiso 1 1 calc R . .
C12A C 0.5887(2) 0.0445(2) 0.76572(15) 0.0370(6) Uani 1 1 d . . .
H12A H 0.5587 -0.0272 0.7587 0.055 Uiso 1 1 calc R . .
H12B H 0.5977 0.0792 0.8154 0.055 Uiso 1 1 calc R . .
H12C H 0.6605 0.0544 0.7571 0.055 Uiso 1 1 calc R . .
C13A C 0.54158(14) 0.33614(14) 0.50784(10) 0.0126(3) Uani 1 1 d . . .
C14A C 0.63515(15) 0.30313(14) 0.54131(10) 0.0134(3) Uani 1 1 d . . .
H14A H 0.6517 0.3021 0.5911 0.016 Uiso 1 1 calc R . .
C15A C 0.70392(15) 0.27191(14) 0.50303(10) 0.0134(3) Uani 1 1 d . . .
C16A C 0.67948(15) 0.27503(14) 0.42974(10) 0.0137(3) Uani 1 1 d . . .
H16A H 0.7259 0.2535 0.4031 0.016 Uiso 1 1 calc R . .
C17A C 0.58813(14) 0.30917(14) 0.39550(10) 0.0125(3) Uani 1 1 d . . .
C18A C 0.51884(14) 0.33894(13) 0.43504(10) 0.0125(3) Uani 1 1 d . . .
C19A C 0.80767(15) 0.23867(15) 0.53996(10) 0.0165(4) Uani 1 1 d . . .
C20A C 0.80795(17) 0.22013(18) 0.61398(12) 0.0253(5) Uani 1 1 d . . .
H20A H 0.7396 0.1728 0.6089 0.038 Uiso 1 1 calc R . .
H20B H 0.8131 0.2836 0.6469 0.038 Uiso 1 1 calc R . .
H20C H 0.8713 0.1921 0.6336 0.038 Uiso 1 1 calc R . .
C21A C 0.8147(2) 0.1415(2) 0.49345(14) 0.0385(6) Uani 1 1 d . . .
H21A H 0.7476 0.0902 0.4843 0.058 Uiso 1 1 calc R . .
H21B H 0.8790 0.1187 0.5188 0.058 Uiso 1 1 calc R . .
H21C H 0.8221 0.1533 0.4473 0.058 Uiso 1 1 calc R . .
C22A C 0.90825(17) 0.32198(18) 0.55002(14) 0.0298(5) Uani 1 1 d . . .
H22A H 0.9037 0.3837 0.5807 0.045 Uiso 1 1 calc R . .
H22B H 0.9095 0.3337 0.5027 0.045 Uiso 1 1 calc R . .
H22C H 0.9758 0.3017 0.5731 0.045 Uiso 1 1 calc R . .
C23A C 0.55423(14) 0.32490(14) 0.32271(10) 0.0123(3) Uani 1 1 d . . .
C24A C 0.45165(14) 0.38347(14) 0.23886(10) 0.0127(3) Uani 1 1 d . . .
C25A C 0.37452(15) 0.42787(14) 0.19881(10) 0.0142(3) Uani 1 1 d . . .
H25A H 0.3142 0.4433 0.2140 0.017 Uiso 1 1 calc R . .
C26A C 0.39062(16) 0.44809(15) 0.13592(10) 0.0176(4) Uani 1 1 d . . .
H26A H 0.3409 0.4795 0.1075 0.021 Uiso 1 1 calc R . .
C27A C 0.47839(17) 0.42340(16) 0.11287(11) 0.0201(4) Uani 1 1 d . . .
H27A H 0.4858 0.4379 0.0689 0.024 Uiso 1 1 calc R . .
C28A C 0.55441(16) 0.37867(15) 0.15190(10) 0.0181(4) Uani 1 1 d . . .
H28A H 0.6136 0.3619 0.1359 0.022 Uiso 1 1 calc R . .
C29A C 0.53954(15) 0.35942(14) 0.21606(10) 0.0133(3) Uani 1 1 d . . .
C30A C 0.70866(15) 0.29496(14) 0.27149(10) 0.0142(3) Uani 1 1 d . . .
H30A H 0.7600 0.3202 0.3214 0.017 Uiso 1 1 calc R . .
H30B H 0.7405 0.3293 0.2395 0.017 Uiso 1 1 calc R . .
C31A C 0.70010(16) 0.18333(14) 0.24816(10) 0.0161(4) Uani 1 1 d . . .
H31A H 0.6554 0.1477 0.2735 0.019 Uiso 1 1 calc R . .
H31B H 0.7749 0.1700 0.2632 0.019 Uiso 1 1 calc R . .
C32A C 0.64848(17) 0.14158(15) 0.16692(11) 0.0194(4) Uani 1 1 d . . .
H32A H 0.6940 0.1766 0.1417 0.023 Uiso 1 1 calc R . .
H32B H 0.5743 0.1561 0.1518 0.023 Uiso 1 1 calc R . .
C33A C 0.63768(17) 0.02906(16) 0.14297(12) 0.0231(4) Uani 1 1 d . . .
H33A H 0.5885 -0.0064 0.1658 0.028 Uiso 1 1 calc R . .
H33B H 0.6027 0.0076 0.0899 0.028 Uiso 1 1 calc R . .
C34A C 0.74795(19) -0.00153(17) 0.16261(14) 0.0294(5) Uani 1 1 d . . .
H34A H 0.7376 -0.0722 0.1393 0.044 Uiso 1 1 calc R . .
H34B H 0.7767 0.0081 0.2152 0.044 Uiso 1 1 calc R . .
H34C H 0.8004 0.0399 0.1459 0.044 Uiso 1 1 calc R . .
Se2 Se 0.036604(15) 0.709450(13) 0.176018(10) 0.01258(3) Uani 1 1 d . . .
N1B N 0.10836(13) 0.64268(11) 0.10456(8) 0.0136(3) Uani 1 1 d . . .
N2B N 0.18781(13) 0.65654(11) 0.01896(8) 0.0125(3) Uani 1 1 d . . .
N3B N -0.01690(13) 0.82454(12) 0.23557(8) 0.0141(3) Uani 1 1 d . A .
N4B N 0.00312(14) 0.98799(12) 0.27520(9) 0.0169(3) Uani 1 1 d . . .
C1B C 0.15001(15) 0.70545(14) 0.06954(10) 0.0138(3) Uani 1 1 d . . .
C2B C 0.11714(15) 0.54774(13) 0.07537(10) 0.0130(3) Uani 1 1 d . . .
C3B C 0.08468(16) 0.45532(14) 0.09054(10) 0.0153(4) Uani 1 1 d . . .
H3BA H 0.0508 0.4495 0.1272 0.018 Uiso 1 1 calc R . .
C4B C 0.10390(16) 0.37276(14) 0.04997(11) 0.0170(4) Uani 1 1 d . . .
H4BA H 0.0829 0.3087 0.0590 0.020 Uiso 1 1 calc R . .
C5B C 0.15371(16) 0.38118(14) -0.00429(10) 0.0163(4) Uani 1 1 d . . .
H5BA H 0.1660 0.3225 -0.0308 0.020 Uiso 1 1 calc R . .
C6B C 0.18564(15) 0.47230(14) -0.02052(10) 0.0149(4) Uani 1 1 d . . .
H6BA H 0.2180 0.4775 -0.0580 0.018 Uiso 1 1 calc R . .
C7B C 0.16759(14) 0.55585(13) 0.02129(10) 0.0123(3) Uani 1 1 d . . .
C8B C 0.24673(15) 0.69932(14) -0.02675(10) 0.0149(4) Uani 1 1 d . . .
H8BA H 0.2080 0.7479 -0.0479 0.018 Uiso 1 1 calc R . .
H8BB H 0.2454 0.6451 -0.0671 0.018 Uiso 1 1 calc R . .
C9B C 0.36599(16) 0.75191(14) 0.01528(11) 0.0173(4) Uani 1 1 d . . .
H9BA H 0.3664 0.8102 0.0523 0.021 Uiso 1 1 calc R . .
H9BB H 0.4015 0.7778 -0.0185 0.021 Uiso 1 1 calc R . .
C10B C 0.43492(16) 0.68649(15) 0.05272(11) 0.0192(4) Uani 1 1 d . . .
H10C H 0.4314 0.6259 0.0166 0.023 Uiso 1 1 calc R . .
H10D H 0.4033 0.6646 0.0894 0.023 Uiso 1 1 calc R . .
C11B C 0.55550(18) 0.74147(18) 0.08958(15) 0.0301(5) Uani 1 1 d . . .
H11C H 0.5863 0.7638 0.0527 0.036 Uiso 1 1 calc R . .
H11D H 0.5584 0.8021 0.1255 0.036 Uiso 1 1 calc R . .
C12B C 0.6275(2) 0.6791(2) 0.12739(18) 0.0456(8) Uani 1 1 d . . .
H12D H 0.7033 0.7190 0.1494 0.068 Uiso 1 1 calc R . .
H12E H 0.6267 0.6196 0.0921 0.068 Uiso 1 1 calc R . .
H12F H 0.5992 0.6584 0.1651 0.068 Uiso 1 1 calc R . .
C13B C 0.14363(15) 0.80860(14) 0.09129(10) 0.0133(3) Uani 1 1 d . . .
C14B C 0.18279(15) 0.89161(14) 0.06692(10) 0.0144(3) Uani 1 1 d . . .
H14B H 0.2157 0.8824 0.0293 0.017 Uiso 1 1 calc R . .
C15B C 0.17459(15) 0.98735(14) 0.09656(10) 0.0141(3) Uani 1 1 d . . .
C16B C 0.12203(15) 0.99920(14) 0.14967(10) 0.0152(4) Uani 1 1 d . A .
H16B H 0.1142 1.0640 0.1693 0.018 Uiso 1 1 calc R . .
C17B C 0.08061(15) 0.91717(14) 0.17450(10) 0.0141(3) Uani 1 1 d . . .
C18B C 0.09165(15) 0.82208(14) 0.14492(10) 0.0134(3) Uani 1 1 d . A .
C19B C 0.22042(16) 1.07740(14) 0.06976(11) 0.0170(4) Uani 1 1 d . . .
C20B C 0.31940(19) 1.06090(17) 0.04467(15) 0.0304(5) Uani 1 1 d . . .
H20D H 0.3745 1.0449 0.0835 0.046 Uiso 1 1 calc R . .
H20E H 0.3520 1.1219 0.0327 0.046 Uiso 1 1 calc R . .
H20F H 0.2952 1.0052 0.0017 0.046 Uiso 1 1 calc R . .
C21B C 0.1291(2) 1.09066(18) 0.00619(14) 0.0334(6) Uani 1 1 d . . .
H21D H 0.1032 1.0287 -0.0319 0.050 Uiso 1 1 calc R . .
H21E H 0.1583 1.1458 -0.0130 0.050 Uiso 1 1 calc R . .
H21F H 0.0676 1.1059 0.0229 0.050 Uiso 1 1 calc R . .
C22B C 0.2585(2) 1.17340(16) 0.12968(14) 0.0318(5) Uani 1 1 d . . .
H22D H 0.3118 1.1631 0.1722 0.048 Uiso 1 1 calc R . .
H22E H 0.1948 1.1905 0.1428 0.048 Uiso 1 1 calc R . .
H22F H 0.2935 1.2282 0.1125 0.048 Uiso 1 1 calc R . .
C23B C 0.02336(15) 0.91514(14) 0.22841(10) 0.0147(3) Uani 1 1 d . A .
C24B C -0.06657(15) 0.83666(14) 0.28949(10) 0.0136(3) Uani 1 1 d . . .
C25B C -0.11901(15) 0.76715(15) 0.31936(11) 0.0171(4) Uani 1 1 d . A .
H25B H -0.1287 0.6971 0.3019 0.020 Uiso 1 1 calc R . .
C26B C -0.15627(17) 0.80526(16) 0.37577(11) 0.0207(4) Uani 1 1 d . . .
H26B H -0.1917 0.7603 0.3979 0.025 Uiso 1 1 calc R A .
C27B C -0.14292(18) 0.90839(16) 0.40094(12) 0.0239(4) Uani 1 1 d . A .
H27B H -0.1698 0.9314 0.4397 0.029 Uiso 1 1 calc R . .
C28B C -0.09191(17) 0.97805(16) 0.37127(12) 0.0223(4) Uani 1 1 d . . .
H28B H -0.0838 1.0480 0.3882 0.027 Uiso 1 1 calc R A .
C29B C -0.05321(15) 0.93969(14) 0.31520(11) 0.0159(4) Uani 1 1 d . A .
C30B C 0.03521(12) 1.0957(3) 0.29098(12) 0.0124(5) Uani 0.5470(2) 1 d PDU A 1
H30C H -0.0030 1.1305 0.3192 0.015 Uiso 0.5470(2) 1 d PR A 1
H30D H 0.0227 1.1145 0.2454 0.015 Uiso 0.5470(2) 1 d PR A 1
C31B C 0.16171(12) 1.12724(19) 0.33251(10) 0.0178(6) Uani 0.5470(2) 1 d PDU A 1
H31C H 0.2031 1.0959 0.3027 0.021 Uiso 0.5470(2) 1 calc PR A 1
H31D H 0.1875 1.2009 0.3429 0.021 Uiso 0.5470(2) 1 calc PR A 1
C32B C 0.18154(9) 1.0917(2) 0.40474(10) 0.0238(6) Uani 0.5470(2) 1 d PDU A 1
H32C H 0.1318 1.1148 0.4311 0.029 Uiso 0.5470(2) 1 calc PR A 1
H32D H 0.1659 1.0176 0.3944 0.029 Uiso 0.5470(2) 1 calc PR A 1
C33B C 0.30427(12) 1.1362(2) 0.45166(10) 0.0263(9) Uani 0.5470(2) 1 d PDU A 1
H33C H 0.3154 1.1260 0.5013 0.032 Uiso 0.5470(2) 1 calc PR A 1
H33D H 0.3237 1.2090 0.4547 0.032 Uiso 0.5470(2) 1 calc PR A 1
C34B C 0.37906(16) 1.0819(3) 0.4156(2) 0.0345(8) Uani 0.5470(2) 1 d PDU A 1
H34D H 0.3460 1.0099 0.3994 0.052 Uiso 0.5470(2) 1 calc PR A 1
H34E H 0.4524 1.0931 0.4507 0.052 Uiso 0.5470(2) 1 calc PR A 1
H34F H 0.3858 1.1088 0.3739 0.052 Uiso 0.5470(2) 1 calc PR A 1
C30C C 0.08310(16) 1.1113(7) 0.3235(2) 0.0124(5) Uani 0.0448(5) 1 d PDU A 2
H30E H 0.0279 1.1492 0.3257 0.015 Uiso 0.0448(5) 1 d PR A 2
H30F H 0.1155 1.1291 0.2877 0.015 Uiso 0.0448(5) 1 d PR A 2
C31C C 0.17390(13) 1.1158(5) 0.39562(17) 0.0178(6) Uani 0.0448(5) 1 d PDU A 2
H31E H 0.1830 1.1786 0.4315 0.021 Uiso 0.0448(5) 1 calc PR A 2
H31F H 0.1525 1.0584 0.4161 0.021 Uiso 0.0448(5) 1 calc PR A 2
C32C C 0.28435(15) 1.1120(3) 0.37810(17) 0.0238(6) Uani 0.0448(5) 1 d PDU A 2
H32E H 0.2720 1.0559 0.3361 0.029 Uiso 0.0448(5) 1 calc PR A 2
H32F H 0.3128 1.1753 0.3661 0.029 Uiso 0.0448(5) 1 calc PR A 2
C33C C 0.36928(19) 1.0968(4) 0.4465(2) 0.0263(9) Uani 0.0448(5) 1 d PDU A 2
H33E H 0.4282 1.1585 0.4693 0.032 Uiso 0.0448(5) 1 calc PR A 2
H33F H 0.4037 1.0411 0.4326 0.032 Uiso 0.0448(5) 1 calc PR A 2
C34C C 0.3057(5) 1.0722(12) 0.5006(4) 0.0345(8) Uani 0.0448(5) 1 d PDU A 2
H34G H 0.3001 1.1347 0.5298 0.052 Uiso 0.0448(5) 1 calc PR A 2
H34H H 0.3457 1.0349 0.5325 0.052 Uiso 0.0448(5) 1 calc PR A 2
H34I H 0.2316 1.0316 0.4736 0.052 Uiso 0.0448(5) 1 calc PR A 2
C30D C 0.06048(16) 1.0984(3) 0.29382(13) 0.0124(5) Uani 0.4082(5) 1 d PDU A 3
H30G H 0.0129 1.1263 0.3177 0.015 Uiso 0.4082(5) 1 d PR A 3
H30H H 0.0504 1.1205 0.2495 0.015 Uiso 0.4082(5) 1 d PR A 3
C31D C 0.14902(13) 1.1341(2) 0.37030(12) 0.0178(6) Uani 0.4082(5) 1 d PDU A 3
H31G H 0.1745 1.2080 0.3828 0.021 Uiso 0.4082(5) 1 calc PR A 3
H31H H 0.1170 1.1144 0.4074 0.021 Uiso 0.4082(5) 1 calc PR A 3
C32D C 0.24796(14) 1.0838(3) 0.36799(10) 0.0238(6) Uani 0.4082(5) 1 d PDU A 3
H32G H 0.2877 1.1121 0.3371 0.029 Uiso 0.4082(5) 1 calc PR A 3
H32H H 0.2208 1.0108 0.3477 0.029 Uiso 0.4082(5) 1 calc PR A 3
C33D C 0.32692(14) 1.1048(3) 0.44717(11) 0.0263(9) Uani 0.4082(5) 1 d PDU A 3
H33G H 0.3478 1.1776 0.4693 0.032 Uiso 0.4082(5) 1 calc PR A 3
H33H H 0.2896 1.0704 0.4768 0.032 Uiso 0.4082(5) 1 calc PR A 3
C34D C 0.4320(2) 1.0647(4) 0.44407(19) 0.0345(8) Uani 0.4082(5) 1 d PDU A 3
H34J H 0.4681 1.0989 0.4144 0.052 Uiso 0.4082(5) 1 calc PR A 3
H34K H 0.4107 0.9925 0.4227 0.052 Uiso 0.4082(5) 1 calc PR A 3
H34L H 0.4832 1.0777 0.4932 0.052 Uiso 0.4082(5) 1 calc PR A 3

loop_
_atom_site_aniso_label
_atom_site_aniso_U_11
_atom_site_aniso_U_22
_atom_site_aniso_U_33
_atom_site_aniso_U_23
_atom_site_aniso_U_13
_atom_site_aniso_U_12
Hg 0.01464(3) 0.01886(3) 0.01611(3) 0.00563(3) 0.00507(2) 0.00418(2)
Cl1 0.01402(19) 0.0275(2) 0.0258(2) 0.0030(2) 0.00636(18) 0.00100(18)
Cl2 0.0201(2) 0.0206(2) 0.0158(2) 0.00781(16) 0.00681(16) 0.00791(16)
Cl3 0.0313(2) 0.0190(2) 0.0178(2) 0.00438(18) 0.00754(19) 0.00757(19)
Cl4 0.01764(19) 0.0209(2) 0.0155(2) 0.00644(17) 0.00585(16) 0.00527(16)
Se1 0.01021(7) 0.01460(8) 0.01157(8) 0.00442(6) 0.00306(6) 0.00339(6)
N1A 0.0135(6) 0.0174(7) 0.0122(7) 0.0046(6) 0.0056(5) 0.0047(6)
N2A 0.0146(7) 0.0150(7) 0.0107(7) 0.0031(6) 0.0049(5) 0.0025(6)
N3A 0.0114(6) 0.0155(7) 0.0111(7) 0.0035(6) 0.0032(5) 0.0035(5)
N4A 0.0123(6) 0.0148(7) 0.0108(7) 0.0034(6) 0.0035(5) 0.0036(5)
C1A 0.0140(7) 0.0128(8) 0.0119(8) 0.0032(6) 0.0048(6) 0.0021(6)
C2A 0.0139(7) 0.0128(8) 0.0138(8) 0.0022(6) 0.0065(6) 0.0018(6)
C3A 0.0147(8) 0.0162(8) 0.0174(9) 0.0035(7) 0.0066(7) 0.0034(7)
C4A 0.0153(8) 0.0166(9) 0.0249(10) 0.0026(7) 0.0097(7) 0.0036(7)
C5A 0.0206(8) 0.0142(8) 0.0228(9) 0.0014(7) 0.0139(7) 0.0012(7)
C6A 0.0187(8) 0.0142(8) 0.0144(8) 0.0013(7) 0.0081(7) 0.0005(7)
C7A 0.0133(7) 0.0127(8) 0.0149(8) 0.0020(6) 0.0058(6) 0.0009(6)
C8A 0.0180(8) 0.0210(9) 0.0101(8) 0.0049(7) 0.0035(7) 0.0039(7)
C9A 0.0230(9) 0.0210(9) 0.0175(9) 0.0090(7) 0.0055(7) 0.0062(7)
C10A 0.0230(10) 0.0300(11) 0.0212(10) 0.0124(8) 0.0059(8) 0.0086(8)
C11A 0.0336(12) 0.0288(12) 0.0310(12) 0.0148(10) 0.0049(10) 0.0076(9)
C12A 0.0349(13) 0.0415(14) 0.0405(14) 0.0234(11) 0.0089(11) 0.0144(11)
C13A 0.0120(7) 0.0145(8) 0.0119(8) 0.0036(6) 0.0041(6) 0.0032(6)
C14A 0.0150(8) 0.0142(8) 0.0110(8) 0.0037(6) 0.0039(6) 0.0028(6)
C15A 0.0129(7) 0.0128(8) 0.0139(8) 0.0038(6) 0.0025(6) 0.0038(6)
C16A 0.0133(7) 0.0160(8) 0.0131(8) 0.0034(7) 0.0054(6) 0.0051(6)
C17A 0.0116(7) 0.0143(8) 0.0106(8) 0.0023(6) 0.0025(6) 0.0022(6)
C18A 0.0107(7) 0.0134(8) 0.0123(8) 0.0032(6) 0.0018(6) 0.0029(6)
C19A 0.0155(8) 0.0203(9) 0.0160(9) 0.0070(7) 0.0043(7) 0.0080(7)
C20A 0.0196(9) 0.0393(12) 0.0245(10) 0.0193(9) 0.0067(8) 0.0142(8)
C21A 0.0482(14) 0.0407(14) 0.0256(12) 0.0014(10) -0.0004(11) 0.0341(12)
C22A 0.0147(9) 0.0393(12) 0.0396(13) 0.0250(10) 0.0046(9) 0.0076(9)
C23A 0.0114(7) 0.0137(8) 0.0108(8) 0.0021(6) 0.0027(6) 0.0023(6)
C24A 0.0127(7) 0.0130(8) 0.0104(8) 0.0020(6) 0.0022(6) 0.0003(6)
C25A 0.0134(7) 0.0144(8) 0.0134(8) 0.0023(7) 0.0025(6) 0.0030(6)
C26A 0.0190(9) 0.0184(9) 0.0143(8) 0.0063(7) 0.0017(7) 0.0045(7)
C27A 0.0246(9) 0.0230(10) 0.0148(9) 0.0083(7) 0.0068(7) 0.0055(8)
C28A 0.0212(9) 0.0217(9) 0.0141(8) 0.0048(7) 0.0090(7) 0.0057(7)
C29A 0.0150(8) 0.0127(8) 0.0122(8) 0.0026(6) 0.0050(6) 0.0019(6)
C30A 0.0128(7) 0.0165(8) 0.0147(8) 0.0035(7) 0.0058(6) 0.0043(6)
C31A 0.0160(8) 0.0180(9) 0.0151(8) 0.0040(7) 0.0051(7) 0.0053(7)
C32A 0.0208(9) 0.0205(9) 0.0156(9) 0.0026(7) 0.0034(7) 0.0061(7)
C33A 0.0210(9) 0.0212(10) 0.0235(10) -0.0023(8) 0.0060(8) 0.0042(8)
C34A 0.0256(10) 0.0218(11) 0.0381(13) -0.0012(9) 0.0088(9) 0.0088(9)
Se2 0.01512(8) 0.01168(8) 0.01182(8) 0.00440(6) 0.00485(6) 0.00245(6)
N1B 0.0167(7) 0.0113(7) 0.0141(7) 0.0042(6) 0.0062(6) 0.0030(5)
N2B 0.0155(7) 0.0109(7) 0.0120(7) 0.0038(5) 0.0054(5) 0.0022(5)
N3B 0.0151(7) 0.0163(7) 0.0104(7) 0.0018(6) 0.0036(5) 0.0042(6)
N4B 0.0228(7) 0.0147(7) 0.0194(8) 0.0073(6) 0.0112(6) 0.0100(6)
C1B 0.0150(8) 0.0136(8) 0.0138(8) 0.0049(6) 0.0052(6) 0.0033(6)
C2B 0.0142(7) 0.0114(8) 0.0117(8) 0.0024(6) 0.0019(6) 0.0018(6)
C3B 0.0191(8) 0.0139(8) 0.0128(8) 0.0051(7) 0.0046(7) 0.0020(7)
C4B 0.0192(8) 0.0131(8) 0.0174(9) 0.0065(7) 0.0022(7) 0.0029(7)
C5B 0.0199(8) 0.0112(8) 0.0152(9) 0.0016(7) 0.0012(7) 0.0047(7)
C6B 0.0160(8) 0.0144(8) 0.0132(8) 0.0029(7) 0.0024(6) 0.0041(6)
C7B 0.0127(7) 0.0109(8) 0.0125(8) 0.0042(6) 0.0017(6) 0.0027(6)
C8B 0.0183(8) 0.0152(8) 0.0126(8) 0.0051(7) 0.0064(7) 0.0026(7)
C9B 0.0180(8) 0.0152(8) 0.0204(9) 0.0053(7) 0.0087(7) 0.0026(7)
C10B 0.0168(8) 0.0180(9) 0.0233(10) 0.0060(8) 0.0069(7) 0.0033(7)
C11B 0.0185(10) 0.0246(11) 0.0437(14) 0.0128(10) 0.0028(9) 0.0021(8)
C12B 0.0226(12) 0.0396(15) 0.067(2) 0.0196(14) -0.0029(12) 0.0061(11)
C13B 0.0148(8) 0.0124(8) 0.0125(8) 0.0032(6) 0.0036(6) 0.0033(6)
C14B 0.0158(8) 0.0146(8) 0.0143(8) 0.0054(7) 0.0058(6) 0.0029(6)
C15B 0.0142(8) 0.0127(8) 0.0150(8) 0.0053(6) 0.0028(6) 0.0025(6)
C16B 0.0181(8) 0.0117(8) 0.0150(8) 0.0036(7) 0.0028(7) 0.0041(6)
C17B 0.0173(8) 0.0136(8) 0.0123(8) 0.0048(6) 0.0039(6) 0.0054(6)
C18B 0.0151(8) 0.0132(8) 0.0123(8) 0.0054(6) 0.0032(6) 0.0035(6)
C19B 0.0196(8) 0.0126(8) 0.0200(9) 0.0069(7) 0.0069(7) 0.0026(7)
C20B 0.0324(11) 0.0209(10) 0.0493(14) 0.0166(10) 0.0253(10) 0.0065(9)
C21B 0.0314(12) 0.0274(11) 0.0383(13) 0.0234(10) 0.0000(10) -0.0004(9)
C22B 0.0458(14) 0.0150(10) 0.0318(12) 0.0030(9) 0.0159(11) -0.0044(9)
C23B 0.0171(8) 0.0153(8) 0.0145(8) 0.0071(7) 0.0049(7) 0.0076(6)
C24B 0.0134(7) 0.0170(8) 0.0126(8) 0.0051(7) 0.0043(6) 0.0066(6)
C25B 0.0142(8) 0.0188(9) 0.0190(9) 0.0058(7) 0.0053(7) 0.0043(7)
C26B 0.0199(9) 0.0223(10) 0.0233(10) 0.0061(8) 0.0118(8) 0.0044(7)
C27B 0.0256(9) 0.0240(10) 0.0279(11) 0.0042(8) 0.0177(8) 0.0080(8)
C28B 0.0274(10) 0.0203(10) 0.0257(10) 0.0053(8) 0.0158(8) 0.0107(8)
C29B 0.0176(8) 0.0159(8) 0.0182(9) 0.0065(7) 0.0076(7) 0.0085(7)
C30B 0.0109(11) 0.0113(8) 0.0220(10) 0.0065(7) 0.0124(9) 0.0063(9)
C31B 0.0203(11) 0.0114(11) 0.0204(13) 0.0030(11) 0.0071(10) -0.0002(9)
C32B 0.0244(13) 0.0227(13) 0.0209(13) 0.0053(11) 0.0056(11) -0.0014(11)
C33B 0.0259(15) 0.0209(17) 0.0252(12) 0.0088(12) -0.0021(11) -0.0003(12)
C34B 0.0303(16) 0.0310(16) 0.0355(17) 0.0035(13) 0.0033(13) 0.0049(13)
C30C 0.0109(11) 0.0113(8) 0.0220(10) 0.0065(7) 0.0124(9) 0.0063(9)
C31C 0.0203(11) 0.0114(11) 0.0204(13) 0.0030(11) 0.0071(10) -0.0002(9)
C32C 0.0244(13) 0.0227(13) 0.0209(13) 0.0053(11) 0.0056(11) -0.0014(11)
C33C 0.0259(15) 0.0209(17) 0.0252(12) 0.0088(12) -0.0021(11) -0.0003(12)
C34C 0.0303(16) 0.0310(16) 0.0355(17) 0.0035(13) 0.0033(13) 0.0049(13)
C30D 0.0109(11) 0.0113(8) 0.0220(10) 0.0065(7) 0.0124(9) 0.0063(9)
C31D 0.0203(11) 0.0114(11) 0.0204(13) 0.0030(11) 0.0071(10) -0.0002(9)
C32D 0.0244(13) 0.0227(13) 0.0209(13) 0.0053(11) 0.0056(11) -0.0014(11)
C33D 0.0259(15) 0.0209(17) 0.0252(12) 0.0088(12) -0.0021(11) -0.0003(12)
C34D 0.0303(16) 0.0310(16) 0.0355(17) 0.0035(13) 0.0033(13) 0.0049(13)

loop_
_atom_type_symbol
_atom_type_description
_atom_type_scat_dispersion_real
_atom_type_scat_dispersion_imag
_atom_type_scat_source
C C 0.0033 0.0016 'International Tables Vol C Tables 4.2.6.8 and 6.1.1.4'
H H 0.0000 0.0000 'International Tables Vol C Tables 4.2.6.8 and 6.1.1.4'
N N 0.0061 0.0033 'International Tables Vol C Tables 4.2.6.8 and 6.1.1.4'
Cl Cl 0.1484 0.1585 'International Tables Vol C Tables 4.2.6.8 and 6.1.1.4'
Se Se -0.0929 2.2259 'International Tables Vol C Tables 4.2.6.8 and 6.1.1.4'
Hg Hg -2.3894 9.2266 'International Tables Vol C Tables 4.2.6.8 and 6.1.1.4'

loop_
_geom_angle_atom_site_label_1
_geom_angle_atom_site_label_2
_geom_angle_atom_site_label_3
_geom_angle
Cl4 Hg Cl1 106.722(17)
Cl4 Hg Cl3 109.411(17)
Cl1 Hg Cl3 116.722(18)
Cl4 Hg Cl2 116.087(16)
Cl1 Hg Cl2 104.760(17)
Cl3 Hg Cl2 103.444(16)
Hg Cl1 Se1 111.859(19)
Hg Cl2 Se2 109.774(15)
C18A Se1 N1A 79.78(7)
C18A Se1 N3A 79.48(7)
N1A Se1 N3A 159.16(6)
C18A Se1 Cl1 171.94(6)
N1A Se1 Cl1 104.50(4)
N3A Se1 Cl1 95.85(4)
C1A N1A C2A 107.83(15)
C1A N1A Se1 113.38(12)
C2A N1A Se1 138.79(13)
C1A N2A C7A 106.78(15)
C1A N2A C8A 127.95(16)
C7A N2A C8A 125.06(16)
C23A N3A C24A 107.46(15)
C23A N3A Se1 113.23(12)
C24A N3A Se1 138.09(13)
C23A N4A C29A 106.77(15)
C23A N4A C30A 127.04(15)
C29A N4A C30A 125.69(15)
N1A C1A N2A 111.20(16)
N1A C1A C13A 115.39(16)
N2A C1A C13A 133.40(17)
N1A C2A C3A 130.58(17)
N1A C2A C7A 107.21(16)
C3A C2A C7A 122.21(17)
C4A C3A C2A 116.09(18)
C4A C3A H3AA 122.0
C2A C3A H3AA 122.0
C3A C4A C5A 121.95(19)
C3A C4A H4AA 119.0
C5A C4A H4AA 119.0
C6A C5A C4A 122.24(18)
C6A C5A H5AA 118.9
C4A C5A H5AA 118.9
C5A C6A C7A 116.23(18)
C5A C6A H6AA 121.9
C7A C6A H6AA 121.9
N2A C7A C6A 131.72(18)
N2A C7A C2A 106.99(16)
C6A C7A C2A 121.28(17)
N2A C8A C9A 111.24(15)
N2A C8A H8AA 109.4
C9A C8A H8AA 109.4
N2A C8A H8AB 109.4
C9A C8A H8AB 109.4
H8AA C8A H8AB 108.0
C10A C9A C8A 113.58(17)
C10A C9A H9AA 108.8
C8A C9A H9AA 108.8
C10A C9A H9AB 108.8
C8A C9A H9AB 108.8
H9AA C9A H9AB 107.7
C9A C10A C11A 111.70(18)
C9A C10A H10A 109.3
C11A C10A H10A 109.3
C9A C10A H10B 109.3
C11A C10A H10B 109.3
H10A C10A H10B 107.9
C12A C11A C10A 112.8(2)
C12A C11A H11A 109.0
C10A C11A H11A 109.0
C12A C11A H11B 109.0
C10A C11A H11B 109.0
H11A C11A H11B 107.8
C11A C12A H12A 109.5
C11A C12A H12B 109.5
H12A C12A H12B 109.5
C11A C12A H12C 109.5
H12A C12A H12C 109.5
H12B C12A H12C 109.5
C18A C13A C14A 119.03(17)
C18A C13A C1A 112.18(16)
C14A C13A C1A 128.78(17)
C15A C14A C13A 121.17(17)
C15A C14A H14A 119.4
C13A C14A H14A 119.4
C14A C15A C16A 118.93(17)
C14A C15A C19A 121.21(17)
C16A C15A C19A 119.81(17)
C17A C16A C15A 121.07(17)
C17A C16A H16A 119.5
C15A C16A H16A 119.5
C16A C17A C18A 118.97(17)
C16A C17A C23A 129.12(17)
C18A C17A C23A 111.81(16)
C13A C18A C17A 120.80(16)
C13A C18A Se1 119.27(14)
C17A C18A Se1 119.91(13)
C21A C19A C20A 107.90(18)
C21A C19A C15A 110.06(16)
C20A C19A C15A 111.82(16)
C21A C19A C22A 110.1(2)
C20A C19A C22A 108.80(17)
C15A C19A C22A 108.17(16)
C19A C20A H20A 109.5
C19A C20A H20B 109.5
H20A C20A H20B 109.5
C19A C20A H20C 109.5
H20A C20A H20C 109.5
H20B C20A H20C 109.5
C19A C21A H21A 109.5
C19A C21A H21B 109.5
H21A C21A H21B 109.5
C19A C21A H21C 109.5
H21A C21A H21C 109.5
H21B C21A H21C 109.5
C19A C22A H22A 109.5
C19A C22A H22B 109.5
H22A C22A H22B 109.5
C19A C22A H22C 109.5
H22A C22A H22C 109.5
H22B C22A H22C 109.5
N3A C23A N4A 111.16(16)
N3A C23A C17A 115.48(16)
N4A C23A C17A 132.99(16)
N3A C24A C25A 130.51(18)
N3A C24A C29A 107.56(16)
C25A C24A C29A 121.86(17)
C26A C25A C24A 116.38(18)
C26A C25A H25A 121.8
C24A C25A H25A 121.8
C25A C26A C27A 121.71(18)
C25A C26A H26A 119.1
C27A C26A H26A 119.1
C28A C27A C26A 122.19(19)
C28A C27A H27A 118.9
C26A C27A H27A 118.9
C27A C28A C29A 116.37(19)
C27A C28A H28A 121.8
C29A C28A H28A 121.8
N4A C29A C28A 131.48(18)
N4A C29A C24A 106.98(15)
C28A C29A C24A 121.47(18)
N4A C30A C31A 113.67(15)
N4A C30A H30A 108.8
C31A C30A H30A 108.8
N4A C30A H30B 108.8
C31A C30A H30B 108.8
H30A C30A H30B 107.7
C30A C31A C32A 113.32(16)
C30A C31A H31A 108.9
C32A C31A H31A 108.9
C30A C31A H31B 108.9
C32A C31A H31B 108.9
H31A C31A H31B 107.7
C31A C32A C33A 113.79(17)
C31A C32A H32A 108.8
C33A C32A H32A 108.8
C31A C32A H32B 108.8
C33A C32A H32B 108.8
H32A C32A H32B 107.7
C34A C33A C32A 113.14(17)
C34A C33A H33A 108.9
C32A C33A H33A 108.9
C34A C33A H33B 108.9
C32A C33A H33B 108.9
H33A C33A H33B 107.8
C33A C34A H34A 109.5
C33A C34A H34B 109.5
H34A C34A H34B 109.5
C33A C34A H34C 109.5
H34A C34A H34C 109.5
H34B C34A H34C 109.5
C18B Se2 N1B 80.30(7)
C18B Se2 N3B 78.62(7)
N1B Se2 N3B 158.90(6)
C18B Se2 Cl2 168.16(5)
N1B Se2 Cl2 99.47(4)
N3B Se2 Cl2 100.98(4)
C1B N1B C2B 107.65(16)
C1B N1B Se2 113.41(12)
C2B N1B Se2 138.50(13)
C1B N2B C7B 106.82(15)
C1B N2B C8B 128.08(15)
C7B N2B C8B 124.96(16)
C23B N3B C24B 107.71(16)
C23B N3B Se2 112.47(12)
C24B N3B Se2 138.71(13)
C23B N4B C29B 106.55(16)
C23B N4B C30B 132.21(18)
C29B N4B C30B 121.07(17)
C23B N4B C30D 124.48(18)
C29B N4B C30D 126.78(18)
C30B N4B C30D 11.59(12)
C23B N4B C30C 131.37(19)
C29B N4B C30C 113.34(19)
C30B N4B C30C 22.88(17)
C30D N4B C30C 17.01(18)
N1B C1B N2B 111.26(16)
N1B C1B C13B 115.32(17)
N2B C1B C13B 133.40(17)
N1B C2B C3B 131.49(18)
N1B C2B C7B 107.33(15)
C3B C2B C7B 121.18(17)
C4B C3B C2B 117.05(18)
C4B C3B H3BA 121.5
C2B C3B H3BA 121.5
C3B C4B C5B 121.55(18)
C3B C4B H4BA 119.2
C5B C4B H4BA 119.2
C6B C5B C4B 122.18(18)
C6B C5B H5BA 118.9
C4B C5B H5BA 118.9
C5B C6B C7B 116.15(18)
C5B C6B H6BA 121.9
C7B C6B H6BA 121.9
N2B C7B C6B 131.15(17)
N2B C7B C2B 106.93(16)
C6B C7B C2B 121.87(17)
N2B C8B C9B 112.37(15)
N2B C8B H8BA 109.1
C9B C8B H8BA 109.1
N2B C8B H8BB 109.1
C9B C8B H8BB 109.1
H8BA C8B H8BB 107.9
C8B C9B C10B 114.83(16)
C8B C9B H9BA 108.6
C10B C9B H9BA 108.6
C8B C9B H9BB 108.6
C10B C9B H9BB 108.6
H9BA C9B H9BB 107.5
C9B C10B C11B 112.24(17)
C9B C10B H10C 109.2
C11B C10B H10C 109.2
C9B C10B H10D 109.2
C11B C10B H10D 109.2
H10C C10B H10D 107.9
C12B C11B C10B 114.16(19)
C12B C11B H11C 108.7
C10B C11B H11C 108.7
C12B C11B H11D 108.7
C10B C11B H11D 108.7
H11C C11B H11D 107.6
C11B C12B H12D 109.5
C11B C12B H12E 109.5
H12D C12B H12E 109.5
C11B C12B H12F 109.5
H12D C12B H12F 109.5
H12E C12B H12F 109.5
C14B C13B C18B 119.07(17)
C14B C13B C1B 128.89(17)
C18B C13B C1B 112.04(16)
C15B C14B C13B 121.36(18)
C15B C14B H14B 119.3
C13B C14B H14B 119.3
C14B C15B C16B 118.68(17)
C14B C15B C19B 120.20(17)
C16B C15B C19B 121.10(17)
C15B C16B C17B 121.21(17)
C15B C16B H16B 119.4
C17B C16B H16B 119.4
C18B C17B C16B 119.05(17)
C18B C17B C23B 112.13(16)
C16B C17B C23B 128.81(17)
C17B C18B C13B 120.57(17)
C17B C18B Se2 120.67(14)
C13B C18B Se2 118.76(14)
C22B C19B C20B 107.60(18)
C22B C19B C21B 109.16(19)
C20B C19B C21B 109.24(19)
C22B C19B C15B 111.26(17)
C20B C19B C15B 110.97(16)
C21B C19B C15B 108.57(16)
C19B C20B H20D 109.5
C19B C20B H20E 109.5
H20D C20B H20E 109.5
C19B C20B H20F 109.5
H20D C20B H20F 109.5
H20E C20B H20F 109.5
C19B C21B H21D 109.5
C19B C21B H21E 109.5
H21D C21B H21E 109.5
C19B C21B H21F 109.5
H21D C21B H21F 109.5
H21E C21B H21F 109.5
C19B C22B H22D 109.5
C19B C22B H22E 109.5
H22D C22B H22E 109.5
C19B C22B H22F 109.5
H22D C22B H22F 109.5
H22E C22B H22F 109.5
N3B C23B N4B 111.43(17)
N3B C23B C17B 115.46(17)
N4B C23B C17B 133.10(17)
N3B C24B C25B 131.46(18)
N3B C24B C29B 107.21(16)
C25B C24B C29B 121.30(18)
C26B C25B C24B 116.73(18)
C26B C25B H25B 121.6
C24B C25B H25B 121.6
C25B C26B C27B 121.58(19)
C25B C26B H26B 119.2
C27B C26B H26B 119.2
C28B C27B C26B 122.2(2)
C28B C27B H27B 118.9
C26B C27B H27B 118.9
C27B C28B C29B 116.17(19)
C27B C28B H28B 121.9
C29B C28B H28B 121.9
C28B C29B N4B 130.88(18)
C28B C29B C24B 122.02(18)
N4B C29B C24B 107.09(17)
N4B C30B C31B 107.67(19)
N4B C30B H30C 115.2
C31B C30B H30C 108.8
N4B C30B H30D 107.0
C31B C30B H30D 108.6
H30C C30B H30D 109.4
N4B C30B H30E 134.9
C31B C30B H30E 86.3
H30C C30B H30E 24.9
H30D C30B H30E 108.4
N4B C30B H30F 117.7
C31B C30B H30F 35.7
H30C C30B H30F 123.3
H30D C30B H30F 73.0
H30E C30B H30F 98.8
N4B C30B H30G 118.6
C31B C30B H30G 100.5
H30C C30B H30G 8.3
H30D C30B H30G 113.8
H30E C30B H30G 18.3
H30F C30B H30G 117.0
N4B C30B H30H 112.3
C31B C30B H30H 89.0
H30C C30B H30H 119.9
H30D C30B H30H 19.7
H30E C30B H30H 110.5
H30F C30B H30H 53.4
H30G C30B H30H 121.7
C32B C31B C30B 108.10(9)
C32B C31B H31C 110.1
C30B C31B H31C 110.1
C32B C31B H31D 110.1
C30B C31B H31D 110.1
H31C C31B H31D 108.4
C32B C31B H30F 150.8
C30B C31B H30F 43.0
H31C C31B H30F 83.1
H31D C31B H30F 88.8
C33B C32B C31B 108.48(9)
C33B C32B H32C 110.0
C31B C32B H32C 110.0
C33B C32B H32D 110.0
C31B C32B H32D 110.0
H32C C32B H32D 108.4
C32B C33B C34B 108.42(9)
C32B C33B H33C 110.0
C34B C33B H33C 110.0
C32B C33B H33D 110.0
C34B C33B H33D 110.0
H33C C33B H33D 108.4
C33B C34B H34D 109.5
C33B C34B H34E 109.5
H34D C34B H34E 109.5
C33B C34B H34F 109.5
H34D C34B H34F 109.5
H34E C34B H34F 109.5
C31C C30C N4B 115.1(5)
C31C C30C H30C 125.3
N4B C30C H30C 84.3
C31C C30C H30D 163.7
N4B C30C H30D 71.2
H30C C30C H30D 69.1
C31C C30C H30E 118.1
N4B C30C H30E 103.1
H30C C30C H30E 19.2
H30D C30C H30E 72.7
C31C C30C H30F 111.1
N4B C30C H30F 99.6
H30C C30C H30F 115.3
H30D C30C H30F 52.5
H30E C30C H30F 107.9
C31C C30C H30G 128.0
N4B C30C H30G 83.2
H30C C30C H30G 2.7
H30D C30C H30G 66.4
H30E C30C H30G 20.0
H30F C30C H30G 113.0
C31C C30C H30H 151.3
N4B C30C H30H 77.3
H30C C30C H30H 80.1
H30D C30C H30H 12.4
H30E C30C H30H 81.1
H30F C30C H30H 40.1
H30G C30C H30H 77.5
C32C C31C C30C 107.87(9)
C32C C31C H31E 110.1
C30C C31C H31E 110.1
C32C C31C H31F 110.1
C30C C31C H31F 110.1
H31E C31C H31F 108.4
C33C C32C C31C 107.89(9)
C33C C32C H32E 110.1
C31C C32C H32E 110.1
C33C C32C H32F 110.1
C31C C32C H32F 110.1
H32E C32C H32F 108.4
C32C C33C C34C 107.89(10)
C32C C33C H33E 110.1
C34C C33C H33E 110.1
C32C C33C H33F 110.1
C34C C33C H33F 110.1
H33E C33C H33F 108.4
C33C C34C H34G 109.5
C33C C34C H34H 109.5
H34G C34C H34H 109.5
C33C C34C H34I 109.5
H34G C34C H34I 109.5
H34H C34C H34I 109.5
N4B C30D C31D 113.6(2)
N4B C30D H30C 97.4
C31D C30D H30C 88.7
N4B C30D H30D 97.8
C31D C30D H30D 148.4
H30C C30D H30D 90.2
N4B C30D H30E 116.2
C31D C30D H30E 74.4
H30C C30D H30E 20.4
H30D C30D H30E 95.0
N4B C30D H30F 134.0
C31D C30D H30F 74.2
H30C C30D H30F 128.5
H30D C30D H30F 82.1
H30E C30D H30F 109.6
N4B C30D H30G 99.3
C31D C30D H30G 84.7
H30C C30D H30G 4.0
H30D C30D H30G 93.4
H30E C30D H30G 17.5
H30F C30D H30G 126.7
N4B C30D H30H 108.2
C31D C30D H30H 134.1
H30C C30D H30H 104.2
H30D C30D H30H 19.1
H30E C30D H30H 103.7
H30F C30D H30H 63.2
H30G C30D H30H 106.9
C32D C31D C30D 108.00(9)
C32D C31D H30F 92.6
C30D C31D H30F 30.3
C32D C31D H31G 110.1
C30D C31D H31G 110.1
H30F C31D H31G 92.5
C32D C31D H31H 110.1
C30D C31D H31H 110.1
H30F C31D H31H 140.4
H31G C31D H31H 108.4
C31D C32D C33D 107.93(9)
C31D C32D H32G 110.1
C33D C32D H32G 110.1
C31D C32D H32H 110.1
C33D C32D H32H 110.1
H32G C32D H32H 108.4
C34D C33D C32D 107.99(9)
C34D C33D H33G 110.1
C32D C33D H33G 110.1
C34D C33D H33H 110.1
C32D C33D H33H 110.1
H33G C33D H33H 108.4
C33D C34D H34J 109.5
C33D C34D H34K 109.5
H34J C34D H34K 109.5
C33D C34D H34L 109.5
H34J C34D H34L 109.5
H34K C34D H34L 109.5

loop_
_geom_bond_atom_site_label_1
_geom_bond_atom_site_label_2
_geom_bond_distance
Hg Cl4 2.4775(5)
Hg Cl1 2.4897(5)
Hg Cl3 2.5108(5)
Hg Cl2 2.5269(5)
Cl1 Se1 3.4558(6)
Cl2 Se2 3.6664(5)
Se1 C18A 1.8837(18)
Se1 N1A 2.0760(16)
Se1 N3A 2.0975(16)
N1A C1A 1.333(2)
N1A C2A 1.386(2)
N2A C1A 1.360(2)
N2A C7A 1.395(2)
N2A C8A 1.461(2)
N3A C23A 1.336(2)
N3A C24A 1.383(2)
N4A C23A 1.357(2)
N4A C29A 1.392(2)
N4A C30A 1.469(2)
C1A C13A 1.443(3)
C2A C3A 1.392(3)
C2A C7A 1.405(3)
C3A C4A 1.385(3)
C3A H3AA 0.9500
C4A C5A 1.401(3)
C4A H4AA 0.9500
C5A C6A 1.384(3)
C5A H5AA 0.9500
C6A C7A 1.397(3)
C6A H6AA 0.9500
C8A C9A 1.528(3)
C8A H8AA 0.9900
C8A H8AB 0.9900
C9A C10A 1.521(3)
C9A H9AA 0.9900
C9A H9AB 0.9900
C10A C11A 1.535(3)
C10A H10A 0.9900
C10A H10B 0.9900
C11A C12A 1.516(3)
C11A H11A 0.9900
C11A H11B 0.9900
C12A H12A 0.9800
C12A H12B 0.9800
C12A H12C 0.9800
C13A C18A 1.396(3)
C13A C14A 1.403(3)
C14A C15A 1.388(3)
C14A H14A 0.9500
C15A C16A 1.405(3)
C15A C19A 1.529(3)
C16A C17A 1.394(3)
C16A H16A 0.9500
C17A C18A 1.404(3)
C17A C23A 1.451(3)
C19A C21A 1.525(3)
C19A C20A 1.527(3)
C19A C22A 1.534(3)
C20A H20A 0.9800
C20A H20B 0.9800
C20A H20C 0.9800
C21A H21A 0.9800
C21A H21B 0.9800
C21A H21C 0.9800
C22A H22A 0.9800
C22A H22B 0.9800
C22A H22C 0.9800
C24A C25A 1.397(3)
C24A C29A 1.398(3)
C25A C26A 1.381(3)
C25A H25A 0.9500
C26A C27A 1.402(3)
C26A H26A 0.9500
C27A C28A 1.381(3)
C27A H27A 0.9500
C28A C29A 1.396(3)
C28A H28A 0.9500
C30A C31A 1.517(3)
C30A H30A 0.9900
C30A H30B 0.9900
C31A C32A 1.522(3)
C31A H31A 0.9900
C31A H31B 0.9900
C32A C33A 1.525(3)
C32A H32A 0.9900
C32A H32B 0.9900
C33A C34A 1.524(3)
C33A H33A 0.9900
C33A H33B 0.9900
C34A H34A 0.9800
C34A H34B 0.9800
C34A H34C 0.9800
Se2 C18B 1.8836(18)
Se2 N1B 2.0605(16)
Se2 N3B 2.1375(16)
N1B C1B 1.338(2)
N1B C2B 1.381(2)
N2B C1B 1.354(2)
N2B C7B 1.394(2)
N2B C8B 1.470(2)
N3B C23B 1.329(2)
N3B C24B 1.385(2)
N4B C23B 1.356(2)
N4B C29B 1.394(3)
N4B C30B 1.441(4)
N4B C30D 1.524(5)
N4B C30C 1.795(8)
C1B C13B 1.447(3)
C2B C3B 1.395(3)
C2B C7B 1.405(3)
C3B C4B 1.379(3)
C3B H3BA 0.9500
C4B C5B 1.403(3)
C4B H4BA 0.9500
C5B C6B 1.387(3)
C5B H5BA 0.9500
C6B C7B 1.394(3)
C6B H6BA 0.9500
C8B C9B 1.523(3)
C8B H8BA 0.9900
C8B H8BB 0.9900
C9B C10B 1.523(3)
C9B H9BA 0.9900
C9B H9BB 0.9900
C10B C11B 1.529(3)
C10B H10C 0.9900
C10B H10D 0.9900
C11B C12B 1.516(4)
C11B H11C 0.9900
C11B H11D 0.9900
C12B H12D 0.9800
C12B H12E 0.9800
C12B H12F 0.9800
C13B C14B 1.399(3)
C13B C18B 1.402(3)
C14B C15B 1.391(3)
C14B H14B 0.9500
C15B C16B 1.397(3)
C15B C19B 1.536(3)
C16B C17B 1.403(3)
C16B H16B 0.9500
C17B C18B 1.396(3)
C17B C23B 1.453(3)
C19B C22B 1.528(3)
C19B C20B 1.528(3)
C19B C21B 1.534(3)
C20B H20D 0.9800
C20B H20E 0.9800
C20B H20F 0.9800
C21B H21D 0.9800
C21B H21E 0.9800
C21B H21F 0.9800
C22B H22D 0.9800
C22B H22E 0.9800
C22B H22F 0.9800
C24B C25B 1.394(3)
C24B C29B 1.399(3)
C25B C26B 1.386(3)
C25B H25B 0.9500
C26B C27B 1.399(3)
C26B H26B 0.9500
C27B C28B 1.384(3)
C27B H27B 0.9500
C28B C29B 1.393(3)
C28B H28B 0.9500
C30B C31B 1.5641(10)
C30B H30C 0.9601
C30B H30D 0.9599
C30B H30E 0.9541
C30B H30F 1.0878
C30B H30G 0.7653
C30B H30H 0.9954
C31B C32B 1.5612(10)
C31B H31C 0.9900
C31B H31D 0.9900
C31B H30F 0.9303
C32B C33B 1.5599(10)
C32B H32C 0.9900
C32B H32D 0.9900
C33B C34B 1.5616(11)
C33B H33C 0.9900
C33B H33D 0.9900
C34B H34D 0.9800
C34B H34E 0.9800
C34B H34F 0.9800
C30C C31C 1.5644(11)
C30C H30C 1.1712
C30C H30D 1.5390
C30C H30E 0.9601
C30C H30F 0.9599
C30C H30G 0.9458
C30C H30H 1.4401
C31C C32C 1.5643(11)
C31C H31E 0.9900
C31C H31F 0.9900
C32C C33C 1.5643(11)
C32C H32E 0.9900
C32C H32F 0.9900
C33C C34C 1.5643(11)
C33C H33E 0.9900
C33C H33F 0.9900
C34C H34G 0.9800
C34C H34H 0.9800
C34C H34I 0.9800
C30D C31D 1.5640(10)
C30D H30C 1.1783
C30D H30D 1.0294
C30D H30E 1.0756
C30D H30F 0.8160
C30D H30G 0.9600
C30D H30H 0.9600
C31D C32D 1.5635(10)
C31D H30F 1.5542
C31D H31G 0.9900
C31D H31H 0.9900
C32D C33D 1.5638(10)
C32D H32G 0.9900
C32D H32H 0.9900
C33D C34D 1.5637(11)
C33D H33G 0.9900
C33D H33H 0.9900
C34D H34J 0.9800
C34D H34K 0.9800
C34D H34L 0.9800

loop_
_geom_torsion_atom_site_label_1
_geom_torsion_atom_site_label_2
_geom_torsion_atom_site_label_3
_geom_torsion_atom_site_label_4
_geom_torsion
Cl4 Hg Cl1 Se1 53.22(2)
Cl3 Hg Cl1 Se1 -69.44(2)
Cl2 Hg Cl1 Se1 176.865(16)
Cl4 Hg Cl2 Se2 132.710(15)
Cl1 Hg Cl2 Se2 15.30(2)
Cl3 Hg Cl2 Se2 -107.454(17)
Hg Cl1 Se1 C18A 158.6(4)
Hg Cl1 Se1 N1A -80.11(5)
Hg Cl1 Se1 N3A 104.40(5)
C18A Se1 N1A C1A 0.76(13)
N3A Se1 N1A C1A -4.9(3)
Cl1 Se1 N1A C1A -172.25(12)
C18A Se1 N1A C2A -178.2(2)
N3A Se1 N1A C2A 176.06(17)
Cl1 Se1 N1A C2A 8.76(19)
C18A Se1 N3A C23A -0.14(13)
N1A Se1 N3A C23A 5.6(3)
Cl1 Se1 N3A C23A 173.21(12)
C18A Se1 N3A C24A -165.40(19)
N1A Se1 N3A C24A -159.69(17)
Cl1 Se1 N3A C24A 7.96(18)
C2A N1A C1A N2A -0.2(2)
Se1 N1A C1A N2A -179.47(11)
C2A N1A C1A C13A 178.72(15)
Se1 N1A C1A C13A -0.6(2)
C7A N2A C1A N1A 0.0(2)
C8A N2A C1A N1A 174.79(16)
C7A N2A C1A C13A -178.63(19)
C8A N2A C1A C13A -3.8(3)
C1A N1A C2A C3A -179.16(19)
Se1 N1A C2A C3A -0.1(3)
C1A N1A C2A C7A 0.3(2)
Se1 N1A C2A C7A 179.31(14)
N1A C2A C3A C4A 179.08(18)
C7A C2A C3A C4A -0.3(3)
C2A C3A C4A C5A 0.2(3)
C3A C4A C5A C6A 0.1(3)
C4A C5A C6A C7A -0.2(3)
C1A N2A C7A C6A 179.06(19)
C8A N2A C7A C6A 4.1(3)
C1A N2A C7A C2A 0.20(19)
C8A N2A C7A C2A -174.81(16)
C5A C6A C7A N2A -178.68(19)
C5A C6A C7A C2A 0.0(3)
N1A C2A C7A N2A -0.3(2)
C3A C2A C7A N2A 179.21(17)
N1A C2A C7A C6A -179.30(16)
C3A C2A C7A C6A 0.2(3)
C1A N2A C8A C9A -77.9(2)
C7A N2A C8A C9A 96.0(2)
N2A C8A C9A C10A 175.40(17)
C8A C9A C10A C11A 175.10(19)
C9A C10A C11A C12A 171.5(2)
N1A C1A C13A C18A 0.0(2)
N2A C1A C13A C18A 178.54(19)
N1A C1A C13A C14A 179.33(18)
N2A C1A C13A C14A -2.1(3)
C18A C13A C14A C15A -1.0(3)
C1A C13A C14A C15A 179.63(18)
C13A C14A C15A C16A 0.9(3)
C13A C14A C15A C19A 178.28(17)
C14A C15A C16A C17A 0.3(3)
C19A C15A C16A C17A -177.17(17)
C15A C16A C17A C18A -1.2(3)
C15A C16A C17A C23A 174.93(18)
C14A C13A C18A C17A 0.1(3)
C1A C13A C18A C17A 179.50(16)
C14A C13A C18A Se1 -178.70(13)
C1A C13A C18A Se1 0.7(2)
C16A C17A C18A C13A 1.0(3)
C23A C17A C18A C13A -175.74(16)
C16A C17A C18A Se1 179.80(13)
C23A C17A C18A Se1 3.0(2)
N1A Se1 C18A C13A -0.81(14)
N3A Se1 C18A C13A 177.13(15)
Cl1 Se1 C18A C13A 121.9(4)
N1A Se1 C18A C17A -179.60(16)
N3A Se1 C18A C17A -1.66(14)
Cl1 Se1 C18A C17A -56.8(5)
C14A C15A C19A C21A 134.0(2)
C16A C15A C19A C21A -48.7(2)
C14A C15A C19A C20A 14.0(3)
C16A C15A C19A C20A -168.57(18)
C14A C15A C19A C22A -105.7(2)
C16A C15A C19A C22A 71.7(2)
C24A N3A C23A N4A -2.5(2)
Se1 N3A C23A N4A -172.25(11)
C24A N3A C23A C17A 171.52(15)
Se1 N3A C23A C17A 1.8(2)
C29A N4A C23A N3A 2.5(2)
C30A N4A C23A N3A 174.71(16)
C29A N4A C23A C17A -170.15(19)
C30A N4A C23A C17A 2.1(3)
C16A C17A C23A N3A -179.38(18)
C18A C17A C23A N3A -3.0(2)
C16A C17A C23A N4A -7.0(3)
C18A C17A C23A N4A 169.37(19)
C23A N3A C24A C25A -175.56(19)
Se1 N3A C24A C25A -9.8(3)
C23A N3A C24A C29A 1.5(2)
Se1 N3A C24A C29A 167.33(14)
N3A C24A C25A C26A 175.83(18)
C29A C24A C25A C26A -0.9(3)
C24A C25A C26A C27A 1.3(3)
C25A C26A C27A C28A -0.8(3)
C26A C27A C28A C29A -0.2(3)
C23A N4A C29A C28A 175.6(2)
C30A N4A C29A C28A 3.2(3)
C23A N4A C29A C24A -1.43(19)
C30A N4A C29A C24A -173.80(16)
C27A C28A C29A N4A -176.08(19)
C27A C28A C29A C24A 0.6(3)
N3A C24A C29A N4A 0.0(2)
C25A C24A C29A N4A 177.35(16)
N3A C24A C29A C28A -177.43(17)
C25A C24A C29A C28A 0.0(3)
C23A N4A C30A C31A 86.7(2)
C29A N4A C30A C31A -102.4(2)
N4A C30A C31A C32A 73.7(2)
C30A C31A C32A C33A -179.03(17)
C31A C32A C33A C34A -59.4(3)
Hg Cl2 Se2 C18B 149.0(3)
Hg Cl2 Se2 N1B 61.12(5)
Hg Cl2 Se2 N3B -124.11(4)
C18B Se2 N1B C1B -3.88(13)
N3B Se2 N1B C1B -1.5(2)
Cl2 Se2 N1B C1B 164.12(12)
C18B Se2 N1B C2B -175.0(2)
N3B Se2 N1B C2B -172.63(16)
Cl2 Se2 N1B C2B -7.02(19)
C18B Se2 N3B C23B -6.97(13)
N1B Se2 N3B C23B -9.4(2)
Cl2 Se2 N3B C23B -174.90(12)
C18B Se2 N3B C24B -172.90(19)
N1B Se2 N3B C24B -175.29(17)
Cl2 Se2 N3B C24B 19.16(19)
C2B N1B C1B N2B -1.0(2)
Se2 N1B C1B N2B -174.83(12)
C2B N1B C1B C13B 177.67(15)
Se2 N1B C1B C13B 3.8(2)
C7B N2B C1B N1B 0.8(2)
C8B N2B C1B N1B -174.91(16)
C7B N2B C1B C13B -177.49(19)
C8B N2B C1B C13B 6.8(3)
C1B N1B C2B C3B -178.46(19)
Se2 N1B C2B C3B -7.0(3)
C1B N1B C2B C7B 0.7(2)
Se2 N1B C2B C7B 172.20(14)
N1B C2B C3B C4B 178.82(19)
C7B C2B C3B C4B -0.3(3)
C2B C3B C4B C5B -0.1(3)
C3B C4B C5B C6B -0.4(3)
C4B C5B C6B C7B 1.3(3)
C1B N2B C7B C6B 177.19(19)
C8B N2B C7B C6B -6.9(3)
C1B N2B C7B C2B -0.33(19)
C8B N2B C7B C2B 175.56(16)
C5B C6B C7B N2B -178.92(18)
C5B C6B C7B C2B -1.7(3)
N1B C2B C7B N2B -0.24(19)
C3B C2B C7B N2B 179.05(16)
N1B C2B C7B C6B -178.04(16)
C3B C2B C7B C6B 1.2(3)
C1B N2B C8B C9B 74.3(2)
C7B N2B C8B C9B -100.7(2)
N2B C8B C9B C10B 57.2(2)
C8B C9B C10B C11B 176.12(18)
C9B C10B C11B C12B -179.8(2)
N1B C1B C13B C14B 177.65(18)
N2B C1B C13B C14B -4.1(3)
N1B C1B C13B C18B -1.3(2)
N2B C1B C13B C18B 176.93(19)
C18B C13B C14B C15B 2.3(3)
C1B C13B C14B C15B -176.65(18)
C13B C14B C15B C16B -2.6(3)
C13B C14B C15B C19B 178.77(17)
C14B C15B C16B C17B 1.7(3)
C19B C15B C16B C17B -179.67(17)
C15B C16B C17B C18B -0.5(3)
C15B C16B C17B C23B -179.45(18)
C16B C17B C18B C13B 0.2(3)
C23B C17B C18B C13B 179.28(16)
C16B C17B C18B Se2 -179.61(14)
C23B C17B C18B Se2 -0.5(2)
C14B C13B C18B C17B -1.0(3)
C1B C13B C18B C17B 178.06(16)
C14B C13B C18B Se2 178.76(14)
C1B C13B C18B Se2 -2.1(2)
N1B Se2 C18B C17B -176.96(16)
N3B Se2 C18B C17B 3.92(14)
Cl2 Se2 C18B C17B 93.2(3)
N1B Se2 C18B C13B 3.25(14)
N3B Se2 C18B C13B -175.88(15)
Cl2 Se2 C18B C13B -86.6(3)
C14B C15B C19B C22B -150.30(19)
C16B C15B C19B C22B 31.1(3)
C14B C15B C19B C20B -30.5(2)
C16B C15B C19B C20B 150.86(19)
C14B C15B C19B C21B 89.5(2)
C16B C15B C19B C21B -89.1(2)
C24B N3B C23B N4B 0.0(2)
Se2 N3B C23B N4B -170.26(12)
C24B N3B C23B C17B 179.01(16)
Se2 N3B C23B C17B 8.7(2)
C29B N4B C23B N3B 0.5(2)
C30B N4B C23B N3B 175.72(17)
C30D N4B C23B N3B 164.67(16)
C30C N4B C23B N3B 144.9(3)
C29B N4B C23B C17B -178.2(2)
C30B N4B C23B C17B -3.0(3)
C30D N4B C23B C17B -14.0(3)
C30C N4B C23B C17B -33.8(4)
C18B C17B C23B N3B -5.8(2)
C16B C17B C23B N3B 173.14(18)
C18B C17B C23B N4B 172.84(19)
C16B C17B C23B N4B -8.2(3)
C23B N3B C24B C25B -178.52(19)
Se2 N3B C24B C25B -12.2(3)
C23B N3B C24B C29B -0.6(2)
Se2 N3B C24B C29B 165.75(14)
N3B C24B C25B C26B 177.24(19)
C29B C24B C25B C26B -0.4(3)
C24B C25B C26B C27B 0.7(3)
C25B C26B C27B C28B -0.1(3)
C26B C27B C28B C29B -0.7(3)
C27B C28B C29B N4B -178.4(2)
C27B C28B C29B C24B 1.0(3)
C23B N4B C29B C28B 178.6(2)
C30B N4B C29B C28B 2.7(3)
C30D N4B C29B C28B 14.9(3)
C30C N4B C29B C28B 27.0(3)
C23B N4B C29B C24B -0.9(2)
C30B N4B C29B C24B -176.73(15)
C30D N4B C29B C24B -164.56(17)
C30C N4B C29B C24B -152.4(2)
N3B C24B C29B C28B -178.58(18)
C25B C24B C29B C28B -0.4(3)
N3B C24B C29B N4B 0.9(2)
C25B C24B C29B N4B 179.10(17)
C23B N4B C30B C31B -71.2(2)
C29B N4B C30B C31B 103.4(2)
C30D N4B C30B C31B -19.4(7)
C30C N4B C30B C31B 27.2(4)
N4B C30B C31B C32B -61.7(2)
C30B C31B C32B C33B -171.8(2)
C31B C32B C33B C34B -70.7(3)
C23B N4B C30C C31C -83.1(3)
C29B N4B C30C C31C 59.4(3)
C30B N4B C30C C31C 174.5(5)
C30D N4B C30C C31C -155.6(7)
N4B C30C C31C C32C 93.2(4)
C30C C31C C32C C33C -169.8(5)
C31C C32C C33C C34C 9.9(8)
C23B N4B C30D C31D -105.1(2)
C29B N4B C30D C31D 55.8(2)
C30B N4B C30D C31D 119.9(8)
C30C N4B C30D C31D 14.6(5)
N4B C30D C31D C32D 69.1(3)
C30D C31D C32D C33D -170.6(3)
C31D C32D C33D C34D -174.0(3)
